data_7018855
loop_
_publ_author_name
'Sindhuja, Elangovan'
'Ramesh, Rengan'
'Liu, Yu'

_publ_section_title
;
 Palladium(ii) thiocarboxamide complexes: synthesis, characterisation and
 application to catalytic Suzuki coupling reactions.
;
_journal_issue 17
_journal_name_full 'Dalton transactions (Cambridge, England : 2003)'
_journal_page_first 5351
_journal_page_last 5361
_journal_paper_doi 10.1039/c2dt12243j
_journal_volume 41
_journal_year 2012
_chemical_formula_sum 'C30 H23 Cl2 N2 P Pd S'
_chemical_formula_weight 651.83
_chemical_name_systematic
;
?
;
_space_group_IT_number 61
_symmetry_cell_setting orthorhombic
_symmetry_space_group_name_Hall '-P 2ac 2ab'
_symmetry_space_group_name_H-M 'P b c a'
_atom_sites_solution_hydrogens geom
_atom_sites_solution_primary direct
_atom_sites_solution_secondary difmap
_audit_creation_method SHELXL-97
_cell_angle_alpha 90.00
_cell_angle_beta 90.00
_cell_angle_gamma 90.00
_cell_formula_units_Z 8
_cell_length_a 9.0407(2)
_cell_length_b 14.9130(3)
_cell_length_c 40.8653(7)
_cell_measurement_reflns_used 4845
_cell_measurement_temperature 293(2)
_cell_measurement_theta_max 25.0
_cell_measurement_theta_min 1.0
_cell_volume 5509.62(19)
_computing_cell_refinement 'SAINT (Bruker, 2008)'
_computing_data_collection 'APEX II (Bruker, 2008)'
_computing_data_reduction 'SAINT (Bruker, 2008)'
_computing_molecular_graphics 'PLATON (Spek, 2003)'
_computing_publication_material PLATON
_computing_structure_refinement 'SHELXL-97 (Sheldrick, 2008)'
_computing_structure_solution 'SHELXS-97 (Sheldrick, 2008)'
_diffrn_ambient_temperature 293(2)
_diffrn_measured_fraction_theta_full 1.000
_diffrn_measured_fraction_theta_max 1.000
_diffrn_measurement_device_type 'Bruker SMART APEX II CCD area-detector'
_diffrn_measurement_method '\f and \w scans'
_diffrn_radiation_monochromator graphite
_diffrn_radiation_source 'fine-focus sealed tube'
_diffrn_radiation_type MoK\a
_diffrn_radiation_wavelength 0.71073
_diffrn_reflns_av_R_equivalents 0.0320
_diffrn_reflns_av_sigmaI/netI 0.0170
_diffrn_reflns_limit_h_max 10
_diffrn_reflns_limit_h_min -10
_diffrn_reflns_limit_k_max 17
_diffrn_reflns_limit_k_min -17
_diffrn_reflns_limit_l_max 48
_diffrn_reflns_limit_l_min -48
_diffrn_reflns_number 47858
_diffrn_reflns_theta_full 25.00
_diffrn_reflns_theta_max 25.00
_diffrn_reflns_theta_min 1.00
_exptl_absorpt_coefficient_mu 1.025
_exptl_absorpt_correction_T_max 0.9602
_exptl_absorpt_correction_T_min 0.8956
_exptl_absorpt_correction_type multi-scan
_exptl_absorpt_process_details '(SADABS; Bruker, 2008)'
_exptl_crystal_colour orange
_exptl_crystal_density_diffrn 1.572
_exptl_crystal_density_method 'not measured'
_exptl_crystal_description prism
_exptl_crystal_F_000 2624
_exptl_crystal_size_max 0.11
_exptl_crystal_size_mid 0.09
_exptl_crystal_size_min 0.04
_refine_diff_density_max 0.315
_refine_diff_density_min -0.301
_refine_diff_density_rms 0.058
_refine_ls_extinction_method none
_refine_ls_goodness_of_fit_ref 1.216
_refine_ls_hydrogen_treatment constr
_refine_ls_matrix_type full
_refine_ls_number_parameters 334
_refine_ls_number_reflns 4845
_refine_ls_number_restraints 0
_refine_ls_restrained_S_all 1.216
_refine_ls_R_factor_all 0.0355
_refine_ls_R_factor_gt 0.0296
_refine_ls_shift/su_max 0.001
_refine_ls_shift/su_mean 0.000
_refine_ls_structure_factor_coef Fsqd
_refine_ls_weighting_details 'calc w=1/[\s^2^(Fo^2^)+(0.0139P)^2^+8.5179P] where P=(Fo^2^+2Fc^2^)/3'
_refine_ls_weighting_scheme calc
_refine_ls_wR_factor_gt 0.0624
_refine_ls_wR_factor_ref 0.0691
_reflns_number_gt 4348
_reflns_number_total 4845
_reflns_threshold_expression >2sigma(I)
_cod_data_source_file c2dt12243j.txt
_cod_data_source_block rrm1203
_cod_depositor_comments
;
The following automatic conversions were performed:

'_symmetry_cell_setting' value 'Orthorhombic' changed to
'orthorhombic' according to
/home/saulius/struct/CIF-dictionaries/cif_core.dic dictionary named
'cif_core.dic' version 2.4.1 from 2010-06-29.

Automatic conversion script
Id: cif_fix_values 1715 2011-07-08 13:25:40Z adriana 
;
_cod_original_sg_symbol_H-M Pbca
_cod_database_code 7018855

loop_
_symmetry_equiv_pos_as_xyz
'x, y, z'
'-x+1/2, -y, z+1/2'
'x+1/2, -y+1/2, -z'
'-x, y+1/2, -z+1/2'
'-x, -y, -z'
'x-1/2, y, -z-1/2'
'-x-1/2, y-1/2, z'
'x, -y-1/2, z-1/2'

loop_
_atom_site_label
_atom_site_type_symbol
_atom_site_fract_x
_atom_site_fract_y
_atom_site_fract_z
_atom_site_U_iso_or_equiv
_atom_site_adp_type
_atom_site_occupancy
_atom_site_symmetry_multiplicity
_atom_site_calc_flag
_atom_site_refinement_flags
Pd1 Pd 0.96445(2) 0.129247(15) 0.354927(5) 0.03012(8) Uani 1 1 d .
Cl1 Cl 0.93024(11) 0.16813(6) 0.30004(2) 0.0490(2) Uani 1 1 d .
Cl2 Cl 1.01569(16) 0.20840(9) 0.50142(3) 0.0861(4) Uani 1 1 d .
N1 N 1.0837(3) 0.24642(17) 0.36618(6) 0.0345(6) Uani 1 1 d .
N2 N 1.2133(4) 0.1780(2) 0.44427(7) 0.0607(9) Uani 1 1 d .
P1 P 0.82718(8) 0.00710(5) 0.343949(19) 0.03136(18) Uani 1 1 d .
S1 S 1.01181(9) 0.08916(6) 0.407306(19) 0.03728(19) Uani 1 1 d .
C1 C 1.0920(4) 0.3164(2) 0.34568(9) 0.0457(8) Uani 1 1 d .
H1 H 1.0475 0.3121 0.3252 0.055 Uiso 1 1 calc R
C2 C 1.1642(4) 0.3944(2) 0.35397(10) 0.0539(10) Uani 1 1 d .
H2 H 1.1664 0.4425 0.3395 0.065 Uiso 1 1 calc R
C3 C 1.2328(4) 0.4004(3) 0.38375(11) 0.0582(10) Uani 1 1 d .
H3 H 1.2833 0.4523 0.3896 0.070 Uiso 1 1 calc R
C4 C 1.2261(4) 0.3287(2) 0.40489(9) 0.0524(9) Uani 1 1 d .
H4 H 1.2724 0.3314 0.4252 0.063 Uiso 1 1 calc R
C5 C 1.1495(3) 0.2524(2) 0.39548(8) 0.0380(7) Uani 1 1 d .
C6 C 1.1360(4) 0.1749(2) 0.41815(8) 0.0399(8) Uani 1 1 d .
C7 C 1.2106(5) 0.1079(3) 0.46737(9) 0.0584(11) Uani 1 1 d .
C8 C 1.3013(6) 0.0344(3) 0.46386(11) 0.0763(13) Uani 1 1 d .
H8 H 1.3593 0.0287 0.4452 0.092 Uiso 1 1 calc R
C9 C 1.3071(6) -0.0312(3) 0.48775(12) 0.0816(14) Uani 1 1 d .
H9 H 1.3683 -0.0808 0.4850 0.098 Uiso 1 1 calc R
C10 C 1.2224(6) -0.0230(3) 0.51553(11) 0.0723(13) Uani 1 1 d .
H10 H 1.2262 -0.0671 0.5316 0.087 Uiso 1 1 calc R
C11 C 1.1326(5) 0.0499(3) 0.51962(10) 0.0650(12) Uani 1 1 d .
H11 H 1.0749 0.0554 0.5384 0.078 Uiso 1 1 calc R
C12 C 1.1282(5) 0.1151(3) 0.49568(10) 0.0594(11) Uani 1 1 d .
C13 C 0.9080(3) -0.0651(2) 0.31292(7) 0.0332(7) Uani 1 1 d .
C14 C 1.0467(3) -0.0459(2) 0.30042(8) 0.0382(7) Uani 1 1 d .
H14 H 1.0959 0.0059 0.3069 0.046 Uiso 1 1 calc R
C15 C 1.1126(4) -0.1036(2) 0.27823(8) 0.0478(9) Uani 1 1 d .
H15 H 1.2061 -0.0907 0.2700 0.057 Uiso 1 1 calc R
C16 C 1.0406(4) -0.1797(3) 0.26833(9) 0.0512(9) Uani 1 1 d .
H16 H 1.0845 -0.2177 0.2531 0.061 Uiso 1 1 calc R
C17 C 0.9028(4) -0.2000(2) 0.28092(9) 0.0485(9) Uani 1 1 d .
H17 H 0.8540 -0.2517 0.2742 0.058 Uiso 1 1 calc R
C18 C 0.8375(4) -0.1439(2) 0.30344(8) 0.0412(8) Uani 1 1 d .
H18 H 0.7460 -0.1587 0.3123 0.049 Uiso 1 1 calc R
C19 C 0.6475(3) 0.0466(2) 0.32937(8) 0.0367(7) Uani 1 1 d .
C20 C 0.5906(4) 0.0231(2) 0.29922(9) 0.0462(8) Uani 1 1 d .
H20 H 0.6417 -0.0169 0.2859 0.055 Uiso 1 1 calc R
C21 C 0.4564(4) 0.0593(3) 0.28864(11) 0.0585(11) Uani 1 1 d .
H21 H 0.4190 0.0440 0.2682 0.070 Uiso 1 1 calc R
C22 C 0.3799(4) 0.1170(3) 0.30830(12) 0.0630(12) Uani 1 1 d .
H22 H 0.2893 0.1398 0.3015 0.076 Uiso 1 1 calc R
C23 C 0.4365(4) 0.1414(3) 0.33813(13) 0.0664(12) Uani 1 1 d .
H23 H 0.3844 0.1805 0.3516 0.080 Uiso 1 1 calc R
C24 C 0.5726(4) 0.1073(3) 0.34812(11) 0.0576(10) Uani 1 1 d .
H24 H 0.6131 0.1261 0.3679 0.069 Uiso 1 1 calc R
C25 C 0.7885(3) -0.0719(2) 0.37716(7) 0.0359(7) Uani 1 1 d .
C26 C 0.6656(4) -0.0648(3) 0.39729(8) 0.0516(9) Uani 1 1 d .
H26 H 0.5986 -0.0182 0.3942 0.062 Uiso 1 1 calc R
C27 C 0.6423(5) -0.1267(3) 0.42194(9) 0.0669(12) Uani 1 1 d .
H27 H 0.5599 -0.1212 0.4354 0.080 Uiso 1 1 calc R
C28 C 0.7387(6) -0.1959(3) 0.42672(9) 0.0675(13) Uani 1 1 d .
H28 H 0.7203 -0.2384 0.4429 0.081 Uiso 1 1 calc R
C29 C 0.8622(6) -0.2023(3) 0.40776(10) 0.0649(12) Uani 1 1 d .
H29 H 0.9301 -0.2481 0.4115 0.078 Uiso 1 1 calc R
C30 C 0.8870(5) -0.1412(2) 0.38295(9) 0.0527(9) Uani 1 1 d .
H30 H 0.9710 -0.1466 0.3700 0.063 Uiso 1 1 calc R

loop_
_atom_site_aniso_label
_atom_site_aniso_U_11
_atom_site_aniso_U_22
_atom_site_aniso_U_33
_atom_site_aniso_U_23
_atom_site_aniso_U_13
_atom_site_aniso_U_12
Pd1 0.03294(13) 0.02526(13) 0.03217(13) -0.00074(10) 0.00026(10) -0.00035(10)
Cl1 0.0675(6) 0.0416(5) 0.0378(4) 0.0075(4) -0.0057(4) 0.0006(4)
Cl2 0.1026(9) 0.0748(8) 0.0808(8) -0.0012(7) -0.0079(7) 0.0086(7)
N1 0.0350(14) 0.0269(14) 0.0416(15) -0.0007(11) 0.0041(12) -0.0006(11)
N2 0.077(2) 0.057(2) 0.0476(18) 0.0012(16) -0.0199(17) -0.0188(18)
P1 0.0292(4) 0.0300(4) 0.0349(4) -0.0042(3) 0.0004(3) -0.0003(3)
S1 0.0469(5) 0.0308(4) 0.0341(4) -0.0001(3) -0.0023(3) -0.0047(4)
C1 0.0456(19) 0.036(2) 0.055(2) 0.0061(16) 0.0055(17) -0.0019(16)
C2 0.052(2) 0.031(2) 0.078(3) 0.0096(18) 0.015(2) -0.0060(17)
C3 0.053(2) 0.037(2) 0.084(3) -0.010(2) 0.010(2) -0.0175(18)
C4 0.055(2) 0.043(2) 0.059(2) -0.0120(18) 0.0013(18) -0.0131(18)
C5 0.0364(16) 0.0331(18) 0.0445(18) -0.0066(14) 0.0053(14) -0.0011(15)
C6 0.0432(18) 0.039(2) 0.0371(17) -0.0073(15) -0.0004(15) -0.0008(15)
C7 0.069(3) 0.059(3) 0.048(2) -0.0004(19) -0.025(2) -0.017(2)
C8 0.094(4) 0.080(3) 0.055(3) -0.001(2) -0.006(2) 0.005(3)
C9 0.098(4) 0.072(3) 0.075(3) 0.002(3) -0.021(3) 0.013(3)
C10 0.094(4) 0.067(3) 0.055(3) 0.009(2) -0.027(2) -0.012(3)
C11 0.079(3) 0.071(3) 0.046(2) 0.000(2) -0.016(2) -0.013(3)
C12 0.069(3) 0.058(3) 0.052(2) -0.0051(19) -0.021(2) -0.007(2)
C13 0.0345(16) 0.0324(17) 0.0328(16) -0.0025(13) -0.0018(13) 0.0047(14)
C14 0.0385(18) 0.0364(19) 0.0396(17) -0.0031(14) 0.0011(14) -0.0001(15)
C15 0.048(2) 0.051(2) 0.0451(19) -0.0040(17) 0.0098(16) 0.0037(17)
C16 0.062(2) 0.050(2) 0.0418(19) -0.0111(17) 0.0030(17) 0.0141(19)
C17 0.057(2) 0.035(2) 0.053(2) -0.0138(16) -0.0106(18) 0.0016(17)
C18 0.0391(18) 0.0349(19) 0.0494(19) -0.0065(15) -0.0014(15) -0.0014(15)
C19 0.0309(16) 0.0321(18) 0.0473(19) 0.0004(14) 0.0010(14) -0.0005(14)
C20 0.0415(19) 0.046(2) 0.051(2) 0.0009(17) -0.0048(16) 0.0019(16)
C21 0.047(2) 0.059(3) 0.069(3) 0.019(2) -0.017(2) -0.007(2)
C22 0.0339(19) 0.045(2) 0.110(4) 0.025(2) -0.006(2) -0.0009(18)
C23 0.046(2) 0.050(3) 0.103(4) -0.004(2) 0.012(2) 0.0100(19)
C24 0.0391(19) 0.055(3) 0.078(3) -0.013(2) 0.0097(19) 0.0072(18)
C25 0.0390(17) 0.0339(18) 0.0346(16) -0.0067(13) -0.0019(13) -0.0087(15)
C26 0.0414(19) 0.075(3) 0.0388(19) 0.0012(18) 0.0020(15) -0.0034(19)
C27 0.055(2) 0.103(4) 0.042(2) 0.006(2) 0.0026(18) -0.027(3)
C28 0.091(3) 0.065(3) 0.047(2) 0.011(2) -0.009(2) -0.040(3)
C29 0.100(3) 0.039(2) 0.056(2) 0.0061(19) -0.004(2) 0.002(2)
C30 0.064(2) 0.044(2) 0.050(2) 0.0026(17) 0.0086(18) 0.0052(19)

loop_
_atom_type_symbol
_atom_type_description
_atom_type_scat_dispersion_real
_atom_type_scat_dispersion_imag
_atom_type_scat_source
C C 0.0033 0.0016 'International Tables Vol C Tables 4.2.6.8 and 6.1.1.4'
H H 0.0000 0.0000 'International Tables Vol C Tables 4.2.6.8 and 6.1.1.4'
N N 0.0061 0.0033 'International Tables Vol C Tables 4.2.6.8 and 6.1.1.4'
P P 0.1023 0.0942 'International Tables Vol C Tables 4.2.6.8 and 6.1.1.4'
S S 0.1246 0.1234 'International Tables Vol C Tables 4.2.6.8 and 6.1.1.4'
Cl Cl 0.1484 0.1585 'International Tables Vol C Tables 4.2.6.8 and 6.1.1.4'
Pd Pd -0.9988 1.0072 'International Tables Vol C Tables 4.2.6.8 and 6.1.1.4'

loop_
_geom_angle_atom_site_label_1
_geom_angle_atom_site_label_2
_geom_angle_atom_site_label_3
_geom_angle
N1 Pd1 P1 177.23(7)
N1 Pd1 S1 85.17(7)
P1 Pd1 S1 94.54(3)
N1 Pd1 Cl1 94.10(7)
P1 Pd1 Cl1 86.36(3)
S1 Pd1 Cl1 176.52(3)
C5 N1 C1 118.8(3)
C5 N1 Pd1 118.6(2)
C1 N1 Pd1 122.6(2)
C6 N2 C7 121.6(3)
C13 P1 C19 108.71(14)
C13 P1 C25 102.30(14)
C19 P1 C25 106.21(14)
C13 P1 Pd1 113.40(11)
C19 P1 Pd1 107.13(11)
C25 P1 Pd1 118.60(10)
C6 S1 Pd1 99.61(11)
N1 C1 C2 122.1(4)
N1 C1 H1 119.0
C2 C1 H1 119.0
C3 C2 C1 119.3(4)
C3 C2 H2 120.4
C1 C2 H2 120.4
C2 C3 C4 119.2(3)
C2 C3 H3 120.4
C4 C3 H3 120.4
C3 C4 C5 119.0(4)
C3 C4 H4 120.5
C5 C4 H4 120.5
N1 C5 C4 121.6(3)
N1 C5 C6 118.0(3)
C4 C5 C6 120.4(3)
N2 C6 C5 116.6(3)
N2 C6 S1 125.9(3)
C5 C6 S1 117.4(2)
C8 C7 C12 118.1(4)
C8 C7 N2 120.8(4)
C12 C7 N2 120.9(4)
C7 C8 C9 120.9(5)
C7 C8 H8 119.6
C9 C8 H8 119.6
C10 C9 C8 119.9(5)
C10 C9 H9 120.1
C8 C9 H9 120.1
C11 C10 C9 120.2(4)
C11 C10 H10 119.9
C9 C10 H10 119.9
C10 C11 C12 119.4(4)
C10 C11 H11 120.3
C12 C11 H11 120.3
C11 C12 C7 121.6(4)
C11 C12 Cl2 119.0(4)
C7 C12 Cl2 119.4(3)
C14 C13 C18 119.1(3)
C14 C13 P1 120.0(2)
C18 C13 P1 120.7(2)
C13 C14 C15 120.2(3)
C13 C14 H14 119.9
C15 C14 H14 119.9
C16 C15 C14 120.3(3)
C16 C15 H15 119.8
C14 C15 H15 119.8
C15 C16 C17 120.0(3)
C15 C16 H16 120.0
C17 C16 H16 120.0
C18 C17 C16 120.2(3)
C18 C17 H17 119.9
C16 C17 H17 119.9
C17 C18 C13 120.2(3)
C17 C18 H18 119.9
C13 C18 H18 119.9
C24 C19 C20 118.9(3)
C24 C19 P1 118.1(3)
C20 C19 P1 122.7(3)
C19 C20 C21 120.2(4)
C19 C20 H20 119.9
C21 C20 H20 119.9
C22 C21 C20 120.1(4)
C22 C21 H21 120.0
C20 C21 H21 120.0
C21 C22 C23 120.1(4)
C21 C22 H22 120.0
C23 C22 H22 120.0
C22 C23 C24 119.6(4)
C22 C23 H23 120.2
C24 C23 H23 120.2
C19 C24 C23 121.1(4)
C19 C24 H24 119.5
C23 C24 H24 119.5
C30 C25 C26 118.1(3)
C30 C25 P1 118.9(3)
C26 C25 P1 122.9(3)
C27 C26 C25 120.2(4)
C27 C26 H26 119.9
C25 C26 H26 119.9
C28 C27 C26 120.8(4)
C28 C27 H27 119.6
C26 C27 H27 119.6
C29 C28 C27 119.7(4)
C29 C28 H28 120.1
C27 C28 H28 120.1
C28 C29 C30 120.2(4)
C28 C29 H29 119.9
C30 C29 H29 119.9
C29 C30 C25 120.9(4)
C29 C30 H30 119.5
C25 C30 H30 119.5

loop_
_geom_bond_atom_site_label_1
_geom_bond_atom_site_label_2
_geom_bond_distance
Pd1 N1 2.104(3)
Pd1 P1 2.2494(8)
Pd1 S1 2.2633(8)
Pd1 Cl1 2.3374(8)
Cl2 C12 1.739(4)
N1 C5 1.340(4)
N1 C1 1.340(4)
N2 C6 1.277(4)
N2 C7 1.409(5)
P1 C13 1.816(3)
P1 C19 1.828(3)
P1 C25 1.831(3)
S1 C6 1.759(3)
C1 C2 1.376(5)
C1 H1 0.9300
C2 C3 1.369(5)
C2 H2 0.9300
C3 C4 1.376(5)
C3 H3 0.9300
C4 C5 1.387(5)
C4 H4 0.9300
C5 C6 1.486(5)
C7 C8 1.376(6)
C7 C12 1.381(6)
C8 C9 1.383(6)
C8 H8 0.9300
C9 C10 1.375(6)
C9 H9 0.9300
C10 C11 1.366(6)
C10 H10 0.9300
C11 C12 1.380(6)
C11 H11 0.9300
C13 C14 1.384(4)
C13 C18 1.392(4)
C14 C15 1.385(4)
C14 H14 0.9300
C15 C16 1.369(5)
C15 H15 0.9300
C16 C17 1.382(5)
C16 H16 0.9300
C17 C18 1.377(5)
C17 H17 0.9300
C18 H18 0.9300
C19 C24 1.366(5)
C19 C20 1.380(5)
C20 C21 1.396(5)
C20 H20 0.9300
C21 C22 1.366(6)
C21 H21 0.9300
C22 C23 1.371(6)
C22 H22 0.9300
C23 C24 1.393(5)
C23 H23 0.9300
C24 H24 0.9300
C25 C30 1.384(5)
C25 C26 1.386(4)
C26 C27 1.383(5)
C26 H26 0.9300
C27 C28 1.364(6)
C27 H27 0.9300
C28 C29 1.362(6)
C28 H28 0.9300
C29 C30 1.382(5)
C29 H29 0.9300
C30 H30 0.9300

loop_
_geom_torsion_atom_site_label_1
_geom_torsion_atom_site_label_2
_geom_torsion_atom_site_label_3
_geom_torsion_atom_site_label_4
_geom_torsion
P1 Pd1 N1 C5 89.5(16)
S1 Pd1 N1 C5 5.5(2)
Cl1 Pd1 N1 C5 -171.1(2)
P1 Pd1 N1 C1 -88.1(16)
S1 Pd1 N1 C1 -172.1(3)
Cl1 Pd1 N1 C1 11.3(3)
N1 Pd1 P1 C13 160.6(16)
S1 Pd1 P1 C13 -115.66(11)
Cl1 Pd1 P1 C13 60.97(11)
N1 Pd1 P1 C19 40.6(16)
S1 Pd1 P1 C19 124.40(11)
Cl1 Pd1 P1 C19 -58.97(11)
N1 Pd1 P1 C25 -79.4(16)
S1 Pd1 P1 C25 4.35(12)
Cl1 Pd1 P1 C25 -179.02(12)
N1 Pd1 S1 C6 -8.32(13)
P1 Pd1 S1 C6 174.44(11)
Cl1 Pd1 S1 C6 69.7(6)
C5 N1 C1 C2 -0.8(5)
Pd1 N1 C1 C2 176.7(3)
N1 C1 C2 C3 1.5(5)
C1 C2 C3 C4 -0.9(6)
C2 C3 C4 C5 -0.3(6)
C1 N1 C5 C4 -0.4(5)
Pd1 N1 C5 C4 -178.1(3)
C1 N1 C5 C6 178.6(3)
Pd1 N1 C5 C6 0.9(4)
C3 C4 C5 N1 1.0(5)
C3 C4 C5 C6 -178.0(3)
C7 N2 C6 C5 -179.3(4)
C7 N2 C6 S1 2.7(6)
N1 C5 C6 N2 172.2(3)
C4 C5 C6 N2 -8.8(5)
N1 C5 C6 S1 -9.6(4)
C4 C5 C6 S1 169.4(3)
Pd1 S1 C6 N2 -170.1(3)
Pd1 S1 C6 C5 11.9(3)
C6 N2 C7 C8 85.5(5)
C6 N2 C7 C12 -101.0(5)
C12 C7 C8 C9 1.3(6)
N2 C7 C8 C9 175.0(4)
C7 C8 C9 C10 -0.5(7)
C8 C9 C10 C11 -0.1(7)
C9 C10 C11 C12 -0.2(7)
C10 C11 C12 C7 1.1(6)
C10 C11 C12 Cl2 -179.0(3)
C8 C7 C12 C11 -1.6(6)
N2 C7 C12 C11 -175.3(3)
C8 C7 C12 Cl2 178.5(3)
N2 C7 C12 Cl2 4.7(5)
C19 P1 C13 C14 124.0(3)
C25 P1 C13 C14 -124.0(3)
Pd1 P1 C13 C14 4.9(3)
C19 P1 C13 C18 -61.4(3)
C25 P1 C13 C18 50.6(3)
Pd1 P1 C13 C18 179.5(2)
C18 C13 C14 C15 1.4(5)
P1 C13 C14 C15 176.1(3)
C13 C14 C15 C16 0.5(5)
C14 C15 C16 C17 -1.2(5)
C15 C16 C17 C18 0.0(6)
C16 C17 C18 C13 1.9(5)
C14 C13 C18 C17 -2.6(5)
P1 C13 C18 C17 -177.2(3)
C13 P1 C19 C24 -175.3(3)
C25 P1 C19 C24 75.3(3)
Pd1 P1 C19 C24 -52.4(3)
C13 P1 C19 C20 -0.6(3)
C25 P1 C19 C20 -110.0(3)
Pd1 P1 C19 C20 122.3(3)
C24 C19 C20 C21 -1.8(5)
P1 C19 C20 C21 -176.5(3)
C19 C20 C21 C22 -1.0(6)
C20 C21 C22 C23 1.7(6)
C21 C22 C23 C24 0.3(6)
C20 C19 C24 C23 3.8(6)
P1 C19 C24 C23 178.7(3)
C22 C23 C24 C19 -3.1(6)
C13 P1 C25 C30 36.8(3)
C19 P1 C25 C30 150.7(3)
Pd1 P1 C25 C30 -88.8(3)
C13 P1 C25 C26 -144.3(3)
C19 P1 C25 C26 -30.4(3)
Pd1 P1 C25 C26 90.1(3)
C30 C25 C26 C27 -1.2(5)
P1 C25 C26 C27 179.9(3)
C25 C26 C27 C28 -0.5(6)
C26 C27 C28 C29 2.3(6)
C27 C28 C29 C30 -2.5(6)
C28 C29 C30 C25 0.8(6)
C26 C25 C30 C29 1.0(5)
P1 C25 C30 C29 180.0(3)
